data_7012914
loop_
_publ_author_name
'Andrei S. Batsanov'
'St\'ephanie M. Cornet'
'Keith B. Dillon'
'Andr\'es E. Goeta'
'Amber L. Thompson'
'Bao Yu Xue'

_publ_section_title
;
 The synthesis and characterisation of some Group 14 compounds
 containing the 2,4,6-(CF3)3C6H2, 2,6-(CF3)2C6H3 or 2,4-(CF3)2C6H3
 ligands
;
_journal_issue 12
_journal_name_full 'Dalton Trans.'
_journal_page_first 2496
_journal_page_last 2502
_journal_paper_doi 10.1039/b302544f
_journal_year 2003
_chemical_formula_moiety 'C18 H4 Cl2 F18 Sn'
_chemical_formula_sum 'C18 H4 Cl2 F18 Sn'
_chemical_formula_weight 751.80
_chemical_melting_point ?
_chemical_name_common Bis-(2,4,6-tris-trifluoromethyl-phenyl)-dichloro-stannane
_chemical_name_systematic ' Bis-(2,4,6-tris-trifluoromethyl-phenyl)-dichloro-stannane'
_space_group_IT_number 14
_symmetry_cell_setting monoclinic
_symmetry_space_group_name_Hall '-P 2ybc'
_symmetry_space_group_name_H-M 'P 1 21/c 1'
_atom_sites_solution_hydrogens geom
_atom_sites_solution_primary direct
_atom_sites_solution_secondary difmap
_audit_creation_method SHELXL-97
_cell_angle_alpha 90.00
_cell_angle_beta 96.635(2)
_cell_angle_gamma 90.00
_cell_formula_units_Z 4
_cell_length_a 8.465(1)
_cell_length_b 30.409(4)
_cell_length_c 8.724(1)
_cell_measurement_reflns_used 4663
_cell_measurement_temperature 150(2)
_cell_measurement_theta_max 26.56
_cell_measurement_theta_min 3.09
_cell_volume 2230.6(5)
_computing_cell_refinement 'SMART-NT V5.0 (Bruker, 1998)'
_computing_data_collection 'SMART-NT V5.0 (Bruker, 1998)'
_computing_data_reduction 'SAINT-NT V5.0 (Bruker, 1998)'
_computing_molecular_graphics 'SHELXTL V5.1 (Bruker, 1998)'
_computing_publication_material 'Bruker SHELXTL'
_computing_structure_refinement 'SHELXL-97 (Sheldrick, 1997)'
_computing_structure_solution 'SHELXS-97 (Sheldrick, 1990)'
_diffrn_ambient_temperature 150(2)
_diffrn_detector_area_resol_mean 8
_diffrn_measured_fraction_theta_full 0.923
_diffrn_measured_fraction_theta_max 0.923
_diffrn_measurement_device_type 'Bruker SMART 1K CCD'
_diffrn_measurement_method '\w scans'
_diffrn_radiation_monochromator graphite
_diffrn_radiation_source 'fine-focus sealed tube'
_diffrn_radiation_type MoK\a
_diffrn_radiation_wavelength 0.71073
_diffrn_reflns_av_R_equivalents 0.0518
_diffrn_reflns_av_sigmaI/netI 0.0592
_diffrn_reflns_limit_h_max 10
_diffrn_reflns_limit_h_min -8
_diffrn_reflns_limit_k_max 22
_diffrn_reflns_limit_k_min -38
_diffrn_reflns_limit_l_max 10
_diffrn_reflns_limit_l_min -10
_diffrn_reflns_number 11861
_diffrn_reflns_theta_full 26.56
_diffrn_reflns_theta_max 26.56
_diffrn_reflns_theta_min 3.09
_exptl_absorpt_coefficient_mu 1.543
_exptl_absorpt_correction_T_max 0.862
_exptl_absorpt_correction_T_min 0.630
_exptl_absorpt_correction_type multi-scan
_exptl_absorpt_process_details 'SADABS (Sheldrick, 1996 & Blessing, 1995)'
_exptl_crystal_colour colourless
_exptl_crystal_density_diffrn 2.239
_exptl_crystal_density_meas ?
_exptl_crystal_density_method .
_exptl_crystal_description 'thin plate'
_exptl_crystal_F_000 1432
_exptl_crystal_size_max 0.46
_exptl_crystal_size_mid 0.22
_exptl_crystal_size_min 0.06
_refine_diff_density_max 1.652
_refine_diff_density_min -0.786
_refine_diff_density_rms 0.134
_refine_ls_extinction_method none
_refine_ls_goodness_of_fit_ref 1.043
_refine_ls_hydrogen_treatment constr
_refine_ls_matrix_type full
_refine_ls_number_parameters 345
_refine_ls_number_reflns 4298
_refine_ls_number_restraints 0
_refine_ls_restrained_S_all 1.043
_refine_ls_R_factor_all 0.0833
_refine_ls_R_factor_gt 0.0517
_refine_ls_shift/su_max 0.001
_refine_ls_shift/su_mean 0.000
_refine_ls_structure_factor_coef Fsqd
_refine_ls_weighting_details 'calc w=1/[\s^2^(Fo^2^)+(0.0541P)^2^+8.9971P] where P=(Fo^2^+2Fc^2^)/3'
_refine_ls_weighting_scheme calc
_refine_ls_wR_factor_gt 0.1063
_refine_ls_wR_factor_ref 0.1173
_reflns_number_gt 3130
_reflns_number_total 4298
_reflns_threshold_expression I>2\s(I)
_cod_data_source_file b302544f.txt
_cod_data_source_block (1c)
_cod_depositor_comments
;
The following automatic conversions were performed:

'_chemical_melting_point' value 'not measured' was changed to '?' -
the value is undefined or not given.

Automatic conversion script
Id: cif_fix_values 1569 2011-02-09 13:29:24Z adriana 
;
_cod_original_sg_symbol_H-M P2(1)/c
_cod_database_code 7012914

loop_
_symmetry_equiv_pos_as_xyz
'x, y, z'
'-x, y+1/2, -z+1/2'
'-x, -y, -z'
'x, -y-1/2, z-1/2'

loop_
_atom_site_label
_atom_site_type_symbol
_atom_site_fract_x
_atom_site_fract_y
_atom_site_fract_z
_atom_site_U_iso_or_equiv
_atom_site_adp_type
_atom_site_occupancy
_atom_site_symmetry_multiplicity
_atom_site_calc_flag
_atom_site_refinement_flags
_atom_site_disorder_assembly
_atom_site_disorder_group
Sn Sn 0.74176(5) 0.617801(13) 0.54372(5) 0.02066(14) Uani 1 1 d . . .
Cl1 Cl 0.9903(2) 0.62575(5) 0.67749(19) 0.0322(4) Uani 1 1 d . . .
Cl2 Cl 0.5862(2) 0.59971(6) 0.7375(2) 0.0369(4) Uani 1 1 d . . .
C11 C 0.6072(7) 0.67685(19) 0.4644(7) 0.0205(13) Uani 1 1 d . . .
C12 C 0.4497(7) 0.67259(19) 0.3940(7) 0.0217(13) Uani 1 1 d . . .
C13 C 0.3545(8) 0.70878(19) 0.3550(7) 0.0247(14) Uani 1 1 d . . .
H13 H 0.2516 0.7046 0.3072 0.030 Uiso 1 1 d R . .
C14 C 0.4090(8) 0.7509(2) 0.3860(7) 0.0269(14) Uani 1 1 d . A .
C15 C 0.5648(8) 0.7564(2) 0.4532(7) 0.0265(14) Uani 1 1 d . . .
H15 H 0.6049 0.7846 0.4726 0.032 Uiso 1 1 d R . .
C16 C 0.6608(7) 0.7202(2) 0.4907(7) 0.0232(14) Uani 1 1 d . . .
C17 C 0.3671(8) 0.6293(2) 0.3584(8) 0.0298(16) Uani 1 1 d . . .
F11 F 0.4629(4) 0.59472(12) 0.3763(5) 0.0379(10) Uani 1 1 d . . .
F12 F 0.2956(7) 0.62779(15) 0.2165(6) 0.0671(16) Uani 1 1 d . . .
F13 F 0.2556(6) 0.62253(14) 0.4500(7) 0.0644(15) Uani 1 1 d . . .
C18 C 0.8236(9) 0.7301(2) 0.5704(8) 0.0333(16) Uani 1 1 d . . .
F14 F 0.9387(4) 0.71128(12) 0.4973(5) 0.0357(9) Uani 1 1 d . . .
F15 F 0.8405(5) 0.71518(14) 0.7162(5) 0.0423(10) Uani 1 1 d . . .
F16 F 0.8566(5) 0.77324(13) 0.5776(6) 0.0556(13) Uani 1 1 d . . .
C19 C 0.3034(4) 0.78927(11) 0.3465(5) 0.0346(17) Uani 1 1 d . . .
F17 F 0.3109(4) 0.80359(11) 0.2031(5) 0.072(3) Uani 0.583(8) 1 d PR A 1
F18 F 0.1510(4) 0.78041(11) 0.3583(5) 0.089(4) Uani 0.583(8) 1 d PR A 1
F19 F 0.3438(4) 0.82298(11) 0.4406(5) 0.068(3) Uani 0.583(8) 1 d PR A 1
F18A F 0.3777(4) 0.82799(11) 0.3522(5) 0.089(4) Uani 0.42 1 d PR A 2
F19A F 0.2266(4) 0.78540(11) 0.2049(5) 0.068(3) Uani 0.42 1 d PR A 2
F17A F 0.1929(4) 0.79172(11) 0.4434(5) 0.072(3) Uani 0.42 1 d PR A 2
C21 C 0.7712(7) 0.56409(19) 0.3835(7) 0.0198(13) Uani 1 1 d . . .
C22 C 0.7823(7) 0.57305(19) 0.2274(6) 0.0192(13) Uani 1 1 d . . .
C23 C 0.7763(7) 0.54052(19) 0.1169(7) 0.0231(14) Uani 1 1 d . . .
H23 H 0.7833 0.5477 0.0143 0.028 Uiso 1 1 d R . .
C24 C 0.7601(7) 0.49712(19) 0.1598(7) 0.0197(13) Uani 1 1 d . . .
C25 C 0.7591(7) 0.4864(2) 0.3150(7) 0.0235(14) Uani 1 1 d . . .
H25 H 0.7541 0.4572 0.3454 0.028 Uiso 1 1 d R . .
C26 C 0.7660(7) 0.51987(19) 0.4237(6) 0.0196(13) Uani 1 1 d . . .
C27 C 0.8034(8) 0.6194(2) 0.1721(7) 0.0281(14) Uani 1 1 d . . .
F21 F 0.8808(5) 0.64492(12) 0.2836(4) 0.0336(9) Uani 1 1 d . . .
F22 F 0.6620(5) 0.63981(12) 0.1313(4) 0.0370(10) Uani 1 1 d . . .
F23 F 0.8834(5) 0.62174(12) 0.0503(4) 0.0397(10) Uani 1 1 d . . .
C28 C 0.7666(8) 0.5041(2) 0.5894(7) 0.0243(14) Uani 1 1 d . . .
F24 F 0.8405(5) 0.46573(12) 0.6106(4) 0.0349(9) Uani 1 1 d . . .
F25 F 0.8456(4) 0.53249(11) 0.6900(4) 0.0281(8) Uani 1 1 d . . .
F26 F 0.6218(5) 0.49984(13) 0.6305(4) 0.0338(9) Uani 1 1 d . . .
C29 C 0.7490(9) 0.4616(2) 0.0377(7) 0.0277(14) Uani 1 1 d . . .
F27 F 0.7364(6) 0.42176(12) 0.0963(4) 0.0433(11) Uani 1 1 d . . .
F28 F 0.6191(6) 0.46758(14) -0.0628(5) 0.0533(13) Uani 1 1 d . . .
F29 F 0.8707(6) 0.46172(15) -0.0424(6) 0.0587(14) Uani 1 1 d . . .

loop_
_atom_site_aniso_label
_atom_site_aniso_U_11
_atom_site_aniso_U_22
_atom_site_aniso_U_33
_atom_site_aniso_U_23
_atom_site_aniso_U_13
_atom_site_aniso_U_12
Sn 0.0237(2) 0.0201(2) 0.0179(2) -0.00127(19) 0.00104(15) 0.0012(2)
Cl1 0.0288(9) 0.0302(9) 0.0349(9) -0.0006(7) -0.0081(7) -0.0006(7)
Cl2 0.0398(10) 0.0409(10) 0.0328(9) 0.0055(7) 0.0162(8) 0.0061(8)
C11 0.023(3) 0.019(3) 0.020(3) -0.004(2) 0.004(3) 0.000(3)
C12 0.021(3) 0.019(3) 0.024(3) -0.002(2) -0.001(3) -0.003(3)
C13 0.026(3) 0.021(3) 0.027(3) 0.004(3) 0.001(3) 0.000(3)
C14 0.032(4) 0.022(3) 0.027(3) 0.003(3) 0.004(3) 0.005(3)
C15 0.029(4) 0.020(3) 0.030(3) -0.001(3) 0.002(3) -0.006(3)
C16 0.017(3) 0.024(3) 0.030(3) -0.003(3) 0.007(3) 0.002(3)
C17 0.026(4) 0.028(4) 0.035(4) -0.006(3) 0.001(3) 0.004(3)
F11 0.028(2) 0.022(2) 0.060(3) -0.0079(18) -0.0069(19) 0.0029(17)
F12 0.086(4) 0.043(3) 0.062(3) -0.006(2) -0.039(3) -0.012(3)
F13 0.049(3) 0.039(3) 0.113(4) -0.024(3) 0.039(3) -0.017(2)
C18 0.036(4) 0.020(3) 0.043(4) -0.006(3) 0.000(3) -0.001(3)
F14 0.027(2) 0.035(2) 0.043(2) -0.0012(18) -0.0006(18) -0.0039(18)
F15 0.038(2) 0.055(3) 0.031(2) -0.0130(19) -0.0088(18) 0.003(2)
F16 0.041(3) 0.026(2) 0.094(4) -0.015(2) -0.020(2) -0.006(2)
C19 0.041(4) 0.033(4) 0.029(4) -0.002(3) -0.001(3) 0.005(3)
F17 0.092(6) 0.067(5) 0.060(5) 0.029(4) 0.024(4) 0.043(5)
F18 0.020(4) 0.034(4) 0.211(11) 0.056(5) 0.007(5) 0.005(3)
F19 0.088(6) 0.043(4) 0.068(5) -0.010(4) -0.016(4) 0.030(4)
F18A 0.020(4) 0.034(4) 0.211(11) 0.056(5) 0.007(5) 0.005(3)
F19A 0.088(6) 0.043(4) 0.068(5) -0.010(4) -0.016(4) 0.030(4)
F17A 0.092(6) 0.067(5) 0.060(5) 0.029(4) 0.024(4) 0.043(5)
C21 0.018(3) 0.021(3) 0.019(3) -0.001(2) 0.000(2) 0.001(3)
C22 0.021(3) 0.021(3) 0.015(3) 0.001(2) 0.002(2) 0.004(3)
C23 0.028(4) 0.022(3) 0.020(3) 0.002(3) 0.004(3) -0.001(3)
C24 0.016(3) 0.022(3) 0.021(3) -0.002(2) 0.002(2) 0.001(2)
C25 0.029(4) 0.023(3) 0.018(3) 0.000(2) 0.001(3) 0.003(3)
C26 0.018(3) 0.023(3) 0.018(3) -0.002(2) 0.004(2) -0.001(3)
C27 0.039(4) 0.025(3) 0.021(3) -0.002(3) 0.004(3) -0.004(3)
F21 0.051(3) 0.024(2) 0.0259(19) 0.0033(16) 0.0070(18) -0.0055(18)
F22 0.050(3) 0.0222(19) 0.038(2) 0.0101(17) 0.0002(19) 0.0091(18)
F23 0.065(3) 0.025(2) 0.033(2) 0.0045(17) 0.023(2) -0.005(2)
C28 0.029(4) 0.025(3) 0.019(3) 0.004(3) 0.001(3) -0.005(3)
F24 0.056(3) 0.0235(19) 0.0234(19) 0.0064(15) -0.0033(18) 0.0087(18)
F25 0.042(2) 0.0248(18) 0.0156(17) 0.0024(15) -0.0036(16) -0.0031(17)
F26 0.033(2) 0.047(2) 0.0213(19) 0.0059(17) 0.0056(16) -0.0092(19)
C29 0.033(4) 0.028(3) 0.022(3) 0.000(3) 0.002(3) 0.000(3)
F27 0.080(3) 0.023(2) 0.026(2) -0.0034(16) 0.002(2) -0.005(2)
F28 0.071(3) 0.046(3) 0.036(2) -0.017(2) -0.025(2) 0.020(2)
F29 0.063(3) 0.058(3) 0.064(3) -0.033(2) 0.040(3) -0.018(3)

loop_
_atom_type_symbol
_atom_type_description
_atom_type_scat_dispersion_real
_atom_type_scat_dispersion_imag
_atom_type_scat_source
C C 0.0033 0.0016 'International Tables Vol C Tables 4.2.6.8 and 6.1.1.4'
H H 0.0000 0.0000 'International Tables Vol C Tables 4.2.6.8 and 6.1.1.4'
F F 0.0171 0.0103 'International Tables Vol C Tables 4.2.6.8 and 6.1.1.4'
Cl Cl 0.1484 0.1585 'International Tables Vol C Tables 4.2.6.8 and 6.1.1.4'
Sn Sn -0.6537 1.4246 'International Tables Vol C Tables 4.2.6.8 and 6.1.1.4'

loop_
_geom_angle_atom_site_label_1
_geom_angle_atom_site_label_2
_geom_angle_atom_site_label_3
_geom_angle
_geom_angle_site_symmetry_1
_geom_angle_site_symmetry_3
_geom_angle_publ_flag
C21 Sn C11 120.3(2) . . ?
C21 Sn Cl1 103.78(16) . . ?
C11 Sn Cl1 119.04(16) . . ?
C21 Sn Cl2 113.87(16) . . ?
C11 Sn Cl2 96.08(16) . . ?
Cl1 Sn Cl2 102.58(7) . . ?
C21 Sn F11 67.64(17) . . ?
C11 Sn F11 69.84(17) . . ?
Cl1 Sn F11 170.61(9) . . ?
Cl2 Sn F11 78.47(11) . . ?
C21 Sn F21 67.14(17) . . ?
C11 Sn F21 75.81(18) . . ?
Cl1 Sn F21 86.25(9) . . ?
Cl2 Sn F21 170.26(10) . . ?
F11 Sn F21 93.49(12) . . ?
C21 Sn F25 64.70(16) . . ?
C11 Sn F25 164.63(18) . . ?
Cl1 Sn F25 70.51(8) . . ?
Cl2 Sn F25 69.29(8) . . ?
F11 Sn F25 101.55(10) . . ?
F21 Sn F25 118.24(11) . . ?
C21 Sn F14 117.59(17) . . ?
C11 Sn F14 60.93(17) . . ?
Cl1 Sn F14 62.10(8) . . ?
Cl2 Sn F14 128.41(8) . . ?
F11 Sn F14 124.62(11) . . ?
F21 Sn F14 52.34(10) . . ?
F25 Sn F14 131.73(10) . . ?
C21 Sn F15 154.07(18) . . ?
C11 Sn F15 61.09(16) . . ?
Cl1 Sn F15 61.14(8) . . ?
Cl2 Sn F15 90.88(9) . . ?
F11 Sn F15 128.25(10) . . ?
F21 Sn F15 89.84(11) . . ?
F25 Sn F15 121.76(9) . . ?
F14 Sn F15 37.68(10) . . ?
C16 C11 C12 115.4(5) . . ?
C16 C11 Sn 124.8(4) . . ?
C12 C11 Sn 119.5(4) . . ?
C13 C12 C11 122.0(5) . . ?
C13 C12 C17 113.7(5) . . ?
C11 C12 C17 124.3(5) . . ?
C14 C13 C12 121.3(6) . . ?
C13 C14 C15 118.3(6) . . ?
C13 C14 C19 120.4(6) . . ?
C15 C14 C19 121.3(5) . . ?
C16 C15 C14 120.4(6) . . ?
C15 C16 C11 122.5(6) . . ?
C15 C16 C18 115.7(5) . . ?
C11 C16 C18 121.7(6) . . ?
F12 C17 F13 106.3(6) . . ?
F12 C17 F11 107.0(5) . . ?
F13 C17 F11 106.0(6) . . ?
F12 C17 C12 112.1(6) . . ?
F13 C17 C12 111.0(5) . . ?
F11 C17 C12 114.0(5) . . ?
C17 F11 Sn 109.9(3) . . ?
F16 C18 F15 106.7(6) . . ?
F16 C18 F14 106.2(6) . . ?
F15 C18 F14 107.5(5) . . ?
F16 C18 C16 113.1(6) . . ?
F15 C18 C16 111.3(6) . . ?
F14 C18 C16 111.7(5) . . ?
C18 F14 Sn 84.6(3) . . ?
C18 F15 Sn 83.1(3) . . ?
F19 C19 F17 106.9 . . ?
F19 C19 F19A 134.6 . . ?
F17 C19 F19A 39.7 . . ?
F19 C19 F17A 73.5 . . ?
F17 C19 F17A 133.6 . . ?
F19A C19 F17A 106.8 . . ?
F19 C19 F18A 37.9 . . ?
F17 C19 F18A 70.9 . . ?
F19A C19 F18A 106.9 . . ?
F17A C19 F18A 106.8 . . ?
F19 C19 F18 106.8 . . ?
F17 C19 F18 106.9 . . ?
F19A C19 F18 71.4 . . ?
F17A C19 F18 37.5 . . ?
F18A C19 F18 129.2 . . ?
F19 C19 C14 110.9(3) . . ?
F17 C19 C14 112.4(3) . . ?
F19A C19 C14 111.2(3) . . ?
F17A C19 C14 110.1(3) . . ?
F18A C19 C14 114.6(3) . . ?
F18 C19 C14 112.6(3) . . ?
C26 C21 C22 116.1(5) . . ?
C26 C21 Sn 123.5(4) . . ?
C22 C21 Sn 120.1(4) . . ?
C23 C22 C21 122.6(5) . . ?
C23 C22 C27 116.3(5) . . ?
C21 C22 C27 121.1(5) . . ?
C22 C23 C24 119.5(6) . . ?
C23 C24 C25 119.9(5) . . ?
C23 C24 C29 119.4(5) . . ?
C25 C24 C29 120.7(5) . . ?
C26 C25 C24 119.3(6) . . ?
C25 C26 C21 122.4(5) . . ?
C25 C26 C28 114.5(5) . . ?
C21 C26 C28 123.1(5) . . ?
F23 C27 F21 107.2(5) . . ?
F23 C27 F22 106.3(5) . . ?
F21 C27 F22 105.3(5) . . ?
F23 C27 C22 113.4(5) . . ?
F21 C27 C22 111.8(5) . . ?
F22 C27 C22 112.2(5) . . ?
C27 F21 Sn 101.5(3) . . ?
F26 C28 F24 108.2(5) . . ?
F26 C28 F25 107.0(5) . . ?
F24 C28 F25 106.3(5) . . ?
F26 C28 C26 112.8(5) . . ?
F24 C28 C26 111.0(5) . . ?
F25 C28 C26 111.3(5) . . ?
C28 F25 Sn 100.2(3) . . ?
F29 C29 F27 108.2(6) . . ?
F29 C29 F28 106.7(6) . . ?
F27 C29 F28 106.4(5) . . ?
F29 C29 C24 112.6(5) . . ?
F27 C29 C24 112.5(5) . . ?
F28 C29 C24 110.1(5) . . ?

loop_
_geom_bond_atom_site_label_1
_geom_bond_atom_site_label_2
_geom_bond_distance
_geom_bond_site_symmetry_2
_geom_bond_publ_flag
Sn C21 2.183(6) . ?
Sn C11 2.195(6) . ?
Sn Cl1 2.2977(16) . ?
Sn Cl2 2.3262(17) . ?
Sn F11 2.720(4) . ?
Sn F21 2.799(4) . ?
Sn F25 2.979(3) . ?
Sn F14 3.344(4) . ?
Sn F15 3.382(4) . ?
C11 C16 1.405(8) . ?
C11 C12 1.408(8) . ?
C12 C13 1.383(8) . ?
C12 C17 1.507(9) . ?
C13 C14 1.377(9) . ?
C14 C15 1.390(9) . ?
C14 C19 1.486(7) . ?
C15 C16 1.385(9) . ?
C16 C18 1.501(9) . ?
C17 F12 1.314(8) . ?
C17 F13 1.321(8) . ?
C17 F11 1.325(7) . ?
C18 F16 1.341(8) . ?
C18 F15 1.342(8) . ?
C18 F14 1.351(8) . ?
C19 F19 1.3330 . ?
C19 F17 1.3330 . ?
C19 F19A 1.3331 . ?
C19 F17A 1.3331 . ?
C19 F18A 1.3331 . ?
C19 F18 1.3332 . ?
C21 C26 1.392(8) . ?
C21 C22 1.403(8) . ?
C22 C23 1.378(8) . ?
C22 C27 1.507(8) . ?
C23 C24 1.383(8) . ?
C24 C25 1.394(8) . ?
C24 C29 1.513(8) . ?
C25 C26 1.387(8) . ?
C26 C28 1.522(8) . ?
C27 F23 1.326(7) . ?
C27 F21 1.353(7) . ?
C27 F22 1.359(8) . ?
C28 F26 1.323(7) . ?
C28 F24 1.328(7) . ?
C28 F25 1.351(7) . ?
C29 F29 1.310(8) . ?
C29 F27 1.323(7) . ?
C29 F28 1.337(8) . ?

loop_
_geom_torsion_atom_site_label_1
_geom_torsion_atom_site_label_2
_geom_torsion_atom_site_label_3
_geom_torsion_atom_site_label_4
_geom_torsion
_geom_torsion_site_symmetry_1
_geom_torsion_site_symmetry_2
_geom_torsion_site_symmetry_3
_geom_torsion_site_symmetry_4
_geom_torsion_publ_flag
C11 C12 C17 F11 -10.2(9) . . . . ?
C21 C22 C27 F21 28.6(8) . . . . ?
C11 C16 C18 F15 -63.3(8) . . . . ?
C21 C26 C28 F25 -29.5(8) . . . . ?
C12 C11 Sn Cl1 -174.6(4) . . . . ?
C12 C11 Sn Cl2 -66.6(5) . . . . ?
C12 C11 Sn C21 55.7(5) . . . . ?
C22 C21 Sn Cl1 -103.3(5) . . . . ?
C22 C21 Sn Cl2 146.0(4) . . . . ?
C22 C21 Sn C11 32.9(6) . . . . ?
